data_7157343
loop_
_publ_author_name
'Zhao, Mei-Xin'
'Xiang, Juan'
'Zhao, Zi-Qiang'
'Zhao, Xiao-Li'
'Shi, Min'

_publ_section_title
;
 Asymmetric synthesis of dihydrocoumarins via catalytic sequential
 1,6-addition/transesterification of \a-isocyanoacetates with para-quinone
 methides.
;
_journal_issue 8
_journal_name_full 'Organic &amp; biomolecular chemistry'
_journal_page_first 1637
_journal_page_last 1646
_journal_paper_doi 10.1039/c9ob02652e
_journal_volume 18
_journal_year 2020
_chemical_formula_sum 'C60 H60 Br2 N2 O6'
_chemical_formula_weight 1064.92
_space_group_IT_number 2
_space_group_name_Hall '-P 1'
_space_group_name_H-M_alt 'P -1'
_symmetry_cell_setting triclinic
_symmetry_space_group_name_H-M 'P -1'
_atom_sites_solution_hydrogens geom
_atom_sites_solution_primary direct
_atom_sites_solution_secondary difmap
_audit_creation_method SHELXL-97
_audit_update_record
;
2019-06-20 deposited with the CCDC.	2020-01-31 downloaded from the CCDC.
;
_cell_angle_alpha 81.3050(10)
_cell_angle_beta 75.309(2)
_cell_angle_gamma 88.6410(10)
_cell_formula_units_Z 2
_cell_length_a 9.5271(2)
_cell_length_b 15.9359(2)
_cell_length_c 18.6928(4)
_cell_measurement_reflns_used 25933
_cell_measurement_temperature 293(2)
_cell_measurement_theta_max 73.9420
_cell_measurement_theta_min 4.0330
_cell_volume 2713.35(9)
_computing_structure_refinement 'SHELXL-97 (Sheldrick, 2008)'
_computing_structure_solution 'SHELXS-97 (Sheldrick, 2008)'
_diffrn_ambient_temperature 293(2)
_diffrn_measured_fraction_theta_full 0.976
_diffrn_measured_fraction_theta_max 0.976
_diffrn_measurement_device_type 'XtaLAB AFC12 (RINC): Kappa dual home/near'
_diffrn_radiation_monochromator graphite
_diffrn_radiation_source 'fine-focus sealed tube'
_diffrn_radiation_type CuK\a
_diffrn_radiation_wavelength 1.54184
_diffrn_reflns_av_R_equivalents 0.0802
_diffrn_reflns_av_sigmaI/netI 0.0504
_diffrn_reflns_limit_h_max 11
_diffrn_reflns_limit_h_min -11
_diffrn_reflns_limit_k_max 19
_diffrn_reflns_limit_k_min -19
_diffrn_reflns_limit_l_max 22
_diffrn_reflns_limit_l_min -23
_diffrn_reflns_number 68287
_diffrn_reflns_theta_full 74.61
_diffrn_reflns_theta_max 74.61
_diffrn_reflns_theta_min 4.01
_exptl_absorpt_coefficient_mu 2.300
_exptl_absorpt_correction_T_max 0.8374
_exptl_absorpt_correction_T_min 0.5862
_exptl_absorpt_correction_type multi-scan
_exptl_absorpt_process_details sadabs
_exptl_crystal_colour colorless
_exptl_crystal_density_diffrn 1.303
_exptl_crystal_density_method 'not measured'
_exptl_crystal_description block
_exptl_crystal_F_000 1104
_exptl_crystal_size_max 0.26
_exptl_crystal_size_mid 0.12
_exptl_crystal_size_min 0.08
_refine_diff_density_max 0.925
_refine_diff_density_min -1.020
_refine_diff_density_rms 0.082
_refine_ls_extinction_coef 0.00034(9)
_refine_ls_extinction_expression Fc^*^=kFc[1+0.001xFc^2^\l^3^/sin(2\q)]^-1/4^
_refine_ls_extinction_method SHELXL
_refine_ls_goodness_of_fit_ref 1.095
_refine_ls_hydrogen_treatment mixed
_refine_ls_matrix_type full
_refine_ls_number_parameters 650
_refine_ls_number_reflns 10851
_refine_ls_number_restraints 27
_refine_ls_restrained_S_all 1.149
_refine_ls_R_factor_all 0.0618
_refine_ls_R_factor_gt 0.0548
_refine_ls_shift/su_max 0.001
_refine_ls_shift/su_mean 0.000
_refine_ls_structure_factor_coef Fsqd
_refine_ls_weighting_details 'calc w=1/[\s^2^(Fo^2^)+(0.0565P)^2^+4.0119P] where P=(Fo^2^+2Fc^2^)/3'
_refine_ls_weighting_scheme calc
_refine_ls_wR_factor_gt 0.1376
_refine_ls_wR_factor_ref 0.1416
_reflns_number_gt 9239
_reflns_number_total 10851
_reflns_threshold_expression >2sigma(I)
_cod_data_source_file c9ob02652e2.cif
_cod_data_source_block exp_903
_cod_depositor_comments 'Adding full bibliography for 7157343.cif.'
_cod_original_sg_symbol_H-M P-1
_cod_database_code 7157343

loop_
_symmetry_equiv_pos_as_xyz
'x, y, z'
'-x, -y, -z'

loop_
_atom_site_label
_atom_site_type_symbol
_atom_site_fract_x
_atom_site_fract_y
_atom_site_fract_z
_atom_site_U_iso_or_equiv
_atom_site_adp_type
_atom_site_occupancy
_atom_site_symmetry_multiplicity
_atom_site_calc_flag
_atom_site_refinement_flags
_atom_site_disorder_assembly
_atom_site_disorder_group
Br2 Br 0.74975(4) 0.31912(2) 0.85321(2) 0.03781(13) Uani 1 1 d . . .
Br1 Br -0.35063(4) -0.05480(3) 0.69465(2) 0.04149(13) Uani 1 1 d . . .
O4 O 0.2072(2) -0.10018(12) 0.92338(12) 0.0223(4) Uani 1 1 d . . .
O1 O 0.2303(2) -0.33953(13) 0.58558(12) 0.0258(5) Uani 1 1 d . . .
O5 O 0.4328(2) -0.06966(13) 0.92024(13) 0.0258(5) Uani 1 1 d . . .
O3 O 0.7560(2) -0.46113(14) 0.75605(12) 0.0287(5) Uani 1 1 d . . .
H3 H 0.7647 -0.4539 0.7972 0.043 Uiso 1 1 calc RD . .
O2 O 0.1465(3) -0.42450(14) 0.69204(14) 0.0330(5) Uani 1 1 d . . .
O6 O 0.1402(3) 0.39414(14) 0.71251(13) 0.0332(5) Uani 1 1 d . . .
H6 H 0.1267 0.3847 0.6728 0.050 Uiso 1 1 calc RD . .
N2 N 0.3102(3) 0.02091(15) 0.78516(14) 0.0202(5) Uani 1 1 d . . .
N1 N 0.1649(3) -0.30616(16) 0.77935(14) 0.0225(5) Uani 1 1 d . . .
C1 C 0.4918(3) -0.29085(18) 0.75784(16) 0.0197(6) Uani 1 1 d . . .
H1 H 0.4476 -0.2511 0.7877 0.024 Uiso 1 1 calc R . .
C2 C 0.5888(3) -0.34780(18) 0.78318(16) 0.0197(6) Uani 1 1 d . A .
C3 C 0.6548(3) -0.40577(18) 0.73546(16) 0.0196(6) Uani 1 1 d . . .
C4 C 0.6253(3) -0.40866(19) 0.66549(16) 0.0220(6) Uani 1 1 d . . .
C5 C 0.5267(3) -0.35005(18) 0.64449(16) 0.0209(6) Uani 1 1 d . . .
H5 H 0.5053 -0.3502 0.5986 0.025 Uiso 1 1 calc R . .
C6 C 0.4592(3) -0.29150(18) 0.68956(16) 0.0191(6) Uani 1 1 d . . .
C7 C 0.3417(3) -0.23352(18) 0.66909(16) 0.0190(6) Uani 1 1 d . . .
H7 H 0.3417 -0.1816 0.6912 0.023 Uiso 1 1 calc R . .
C8 C 0.3576(3) -0.20931(18) 0.58628(16) 0.0209(6) Uani 1 1 d . . .
C9 C 0.4307(3) -0.1359(2) 0.54499(18) 0.0267(7) Uani 1 1 d . . .
H9 H 0.4737 -0.1001 0.5685 0.032 Uiso 1 1 calc R . .
C10 C 0.4397(4) -0.1158(2) 0.46904(19) 0.0337(8) Uani 1 1 d . . .
H10 H 0.4892 -0.0668 0.4419 0.040 Uiso 1 1 calc R . .
C11 C 0.3754(4) -0.1684(2) 0.43358(19) 0.0377(8) Uani 1 1 d . . .
H11 H 0.3805 -0.1541 0.3829 0.045 Uiso 1 1 calc R . .
C12 C 0.3034(4) -0.2423(2) 0.47347(18) 0.0300(7) Uani 1 1 d . . .
H12 H 0.2603 -0.2781 0.4499 0.036 Uiso 1 1 calc R . .
C13 C 0.2969(3) -0.26166(19) 0.54904(17) 0.0229(6) Uani 1 1 d . . .
C14 C 0.1863(3) -0.35477(18) 0.66163(18) 0.0231(6) Uani 1 1 d . . .
C15 C 0.1887(3) -0.27747(18) 0.70042(16) 0.0199(6) Uani 1 1 d . . .
C16 C 0.0623(3) -0.21881(18) 0.68989(16) 0.0194(6) Uani 1 1 d . . .
C17 C -0.0483(3) -0.2450(2) 0.66139(18) 0.0249(6) Uani 1 1 d . . .
H17 H -0.0409 -0.2965 0.6430 0.030 Uiso 1 1 calc R . .
C18 C -0.1694(4) -0.1952(2) 0.66014(18) 0.0281(7) Uani 1 1 d . . .
H18 H -0.2429 -0.2124 0.6407 0.034 Uiso 1 1 calc R . .
C19 C -0.1784(4) -0.1196(2) 0.68833(19) 0.0291(7) Uani 1 1 d . . .
C20 C -0.0679(4) -0.0904(2) 0.71488(19) 0.0294(7) Uani 1 1 d . . .
H20 H -0.0744 -0.0380 0.7317 0.035 Uiso 1 1 calc R . .
C21 C 0.0519(4) -0.14059(19) 0.71573(18) 0.0254(6) Uani 1 1 d . . .
H21 H 0.1264 -0.1221 0.7337 0.031 Uiso 1 1 calc R . .
C22 C 0.1477(4) -0.3248(2) 0.84346(19) 0.0287(7) Uani 1 1 d . . .
C23 C 0.6191(3) -0.34739(18) 0.86029(16) 0.0208(6) Uani 1 1 d D . .
C24 C 0.5664(4) -0.4329(2) 0.91324(17) 0.0327(8) Uani 1 1 d D A .
H24A H 0.6171 -0.4793 0.8914 0.049 Uiso 1 1 calc RD . .
H24B H 0.4640 -0.4403 0.9197 0.049 Uiso 1 1 calc R . .
H24C H 0.5859 -0.4313 0.9610 0.049 Uiso 1 1 calc R . .
C25 C 0.5313(4) -0.2789(2) 0.90066(18) 0.0286(7) Uani 1 1 d D A .
H25A H 0.4297 -0.2886 0.9064 0.043 Uiso 1 1 calc R . .
H25B H 0.5594 -0.2240 0.8718 0.043 Uiso 1 1 calc R . .
H25C H 0.5497 -0.2810 0.9491 0.043 Uiso 1 1 calc R . .
C26 C 0.7779(9) -0.3182(7) 0.8503(7) 0.028(3) Uani 0.50 1 d PDU A 1
H26A H 0.8377 -0.3340 0.8049 0.043 Uiso 0.50 1 calc PRD A 1
H26B H 0.8126 -0.3449 0.8920 0.043 Uiso 0.50 1 calc PR A 1
H26C H 0.7816 -0.2577 0.8478 0.043 Uiso 0.50 1 calc PR A 1
C26' C 0.7817(7) -0.3347(6) 0.8535(5) 0.010(2) Uani 0.50 1 d PDU A 2
H26D H 0.8202 -0.3864 0.8741 0.015 Uiso 0.50 1 calc PRD A 2
H26E H 0.7946 -0.2899 0.8804 0.015 Uiso 0.50 1 calc PR A 2
H26F H 0.8318 -0.3200 0.8017 0.015 Uiso 0.50 1 calc PR A 2
C27 C 0.6933(4) -0.4749(2) 0.61549(17) 0.0265(7) Uani 1 1 d . . .
C28 C 0.6505(4) -0.5654(2) 0.6575(2) 0.0317(7) Uani 1 1 d . . .
H28A H 0.6835 -0.5739 0.7025 0.048 Uiso 1 1 calc R . .
H28B H 0.6945 -0.6062 0.6261 0.048 Uiso 1 1 calc R . .
H28C H 0.5469 -0.5722 0.6700 0.048 Uiso 1 1 calc R . .
C29 C 0.6354(5) -0.4670(3) 0.5452(2) 0.0417(9) Uani 1 1 d . . .
H29A H 0.6758 -0.5109 0.5164 0.063 Uiso 1 1 calc R . .
H29B H 0.6626 -0.4125 0.5155 0.063 Uiso 1 1 calc R . .
H29C H 0.5315 -0.4728 0.5597 0.063 Uiso 1 1 calc R . .
C30 C 0.8593(4) -0.4633(2) 0.58912(19) 0.0333(8) Uani 1 1 d . . .
H30A H 0.8995 -0.4702 0.6318 0.050 Uiso 1 1 calc R . .
H30B H 0.8829 -0.4075 0.5614 0.050 Uiso 1 1 calc R . .
H30C H 0.8991 -0.5050 0.5577 0.050 Uiso 1 1 calc R . .
C31 C 0.1048(3) 0.16845(18) 0.77952(17) 0.0219(6) Uani 1 1 d . . .
H31 H 0.0849 0.1188 0.7631 0.026 Uiso 1 1 calc R . .
C32 C 0.1057(3) 0.24540(19) 0.73311(17) 0.0227(6) Uani 1 1 d . . .
C33 C 0.1338(3) 0.31918(18) 0.76030(17) 0.0225(6) Uani 1 1 d . . .
C34 C 0.1536(3) 0.31789(18) 0.83277(17) 0.0223(6) Uani 1 1 d . . .
C35 C 0.1541(3) 0.23800(18) 0.87545(16) 0.0201(6) Uani 1 1 d . . .
H35 H 0.1694 0.2347 0.9230 0.024 Uiso 1 1 calc R . .
C36 C 0.1325(3) 0.16292(17) 0.84953(16) 0.0190(6) Uani 1 1 d . . .
C37 C 0.1530(3) 0.07757(17) 0.89305(16) 0.0182(6) Uani 1 1 d . . .
H37 H 0.1517 0.0867 0.9439 0.022 Uiso 1 1 calc R . .
C38 C 0.3048(3) 0.04070(17) 0.85879(15) 0.0175(6) Uani 1 1 d . . .
C39 C 0.3234(3) -0.04645(18) 0.90416(16) 0.0195(6) Uani 1 1 d . . .
C40 C 0.0715(3) -0.07414(18) 0.91229(16) 0.0207(6) Uani 1 1 d . . .
C41 C 0.0376(3) 0.01098(18) 0.89972(16) 0.0192(6) Uani 1 1 d . . .
C42 C -0.1042(3) 0.03079(19) 0.89535(16) 0.0219(6) Uani 1 1 d . . .
H42 H -0.1311 0.0873 0.8881 0.026 Uiso 1 1 calc R . .
C43 C -0.2055(3) -0.0332(2) 0.90171(17) 0.0244(6) Uani 1 1 d . . .
H43 H -0.2994 -0.0193 0.8987 0.029 Uiso 1 1 calc R . .
C44 C -0.1662(4) -0.1180(2) 0.91250(18) 0.0263(7) Uani 1 1 d . . .
H44 H -0.2336 -0.1606 0.9160 0.032 Uiso 1 1 calc R . .
C45 C -0.0265(3) -0.13938(19) 0.91813(17) 0.0230(6) Uani 1 1 d . . .
H45 H 0.0004 -0.1959 0.9256 0.028 Uiso 1 1 calc R . .
C46 C 0.4245(3) 0.10406(17) 0.85500(16) 0.0188(6) Uani 1 1 d . . .
C47 C 0.4806(3) 0.15992(19) 0.78949(17) 0.0243(6) Uani 1 1 d . . .
H47 H 0.4526 0.1543 0.7462 0.029 Uiso 1 1 calc R . .
C48 C 0.5781(4) 0.2241(2) 0.78818(18) 0.0283(7) Uani 1 1 d . . .
H48 H 0.6152 0.2614 0.7444 0.034 Uiso 1 1 calc R . .
C49 C 0.6192(3) 0.23157(19) 0.85299(18) 0.0245(6) Uani 1 1 d . . .
C50 C 0.5644(3) 0.17594(19) 0.91878(17) 0.0226(6) Uani 1 1 d . . .
H50 H 0.5929 0.1812 0.9620 0.027 Uiso 1 1 calc R . .
C51 C 0.4674(3) 0.11309(18) 0.91920(16) 0.0206(6) Uani 1 1 d . . .
H51 H 0.4300 0.0761 0.9632 0.025 Uiso 1 1 calc R . .
C52 C 0.1724(4) 0.39948(19) 0.86462(18) 0.0247(6) Uani 1 1 d . . .
C53 C 0.3105(4) 0.4498(2) 0.8179(2) 0.0302(7) Uani 1 1 d . . .
H53A H 0.3934 0.4140 0.8158 0.045 Uiso 1 1 calc R . .
H53B H 0.3231 0.4982 0.8407 0.045 Uiso 1 1 calc R . .
H53C H 0.3007 0.4685 0.7681 0.045 Uiso 1 1 calc R . .
C54 C 0.1916(4) 0.3791(2) 0.94485(19) 0.0327(8) Uani 1 1 d . . .
H54A H 0.2776 0.3463 0.9445 0.049 Uiso 1 1 calc R . .
H54B H 0.1088 0.3472 0.9764 0.049 Uiso 1 1 calc R . .
H54C H 0.2004 0.4311 0.9636 0.049 Uiso 1 1 calc R . .
C55 C 0.0364(4) 0.4544(2) 0.86966(19) 0.0286(7) Uani 1 1 d . . .
H55A H 0.0140 0.4642 0.8219 0.043 Uiso 1 1 calc R . .
H55B H 0.0541 0.5078 0.8839 0.043 Uiso 1 1 calc R . .
H55C H -0.0439 0.4256 0.9064 0.043 Uiso 1 1 calc R . .
C56 C 0.0859(4) 0.2464(2) 0.65374(19) 0.0312(7) Uani 1 1 d . . .
C57 C 0.2328(5) 0.2608(4) 0.5984(2) 0.0624(14) Uani 1 1 d . . .
H57A H 0.2963 0.2157 0.6093 0.094 Uiso 1 1 calc R . .
H57B H 0.2733 0.3140 0.6023 0.094 Uiso 1 1 calc R . .
H57C H 0.2220 0.2619 0.5486 0.094 Uiso 1 1 calc R . .
C58 C -0.0246(5) 0.3110(3) 0.6334(2) 0.0539(12) Uani 1 1 d . . .
H58A H -0.0942 0.2831 0.6155 0.081 Uiso 1 1 calc R . .
H58B H 0.0247 0.3551 0.5951 0.081 Uiso 1 1 calc RD . .
H58C H -0.0735 0.3352 0.6769 0.081 Uiso 1 1 calc RD . .
C59 C 0.0201(9) 0.1615(3) 0.6478(3) 0.088(2) Uani 1 1 d . . .
H59A H -0.0730 0.1527 0.6830 0.132 Uiso 1 1 calc R . .
H59B H 0.0832 0.1161 0.6586 0.132 Uiso 1 1 calc R . .
H59C H 0.0089 0.1625 0.5980 0.132 Uiso 1 1 calc R . .
C60 C 0.3182(3) 0.0036(2) 0.72611(18) 0.0273(7) Uani 1 1 d . . .

loop_
_atom_site_aniso_label
_atom_site_aniso_U_11
_atom_site_aniso_U_22
_atom_site_aniso_U_33
_atom_site_aniso_U_23
_atom_site_aniso_U_13
_atom_site_aniso_U_12
Br2 0.0360(2) 0.0372(2) 0.0406(2) 0.00017(15) -0.01198(16) -0.02156(16)
Br1 0.0255(2) 0.0418(2) 0.0527(3) 0.00315(17) -0.00872(17) 0.01193(15)
O4 0.0154(10) 0.0175(10) 0.0329(11) 0.0022(8) -0.0075(8) -0.0017(8)
O1 0.0275(12) 0.0225(10) 0.0310(12) -0.0065(9) -0.0125(9) -0.0004(9)
O5 0.0226(11) 0.0216(10) 0.0346(12) 0.0015(9) -0.0130(9) 0.0016(8)
O3 0.0312(13) 0.0298(12) 0.0300(12) -0.0033(9) -0.0183(10) 0.0097(9)
O2 0.0362(14) 0.0180(11) 0.0462(14) 0.0029(10) -0.0172(11) -0.0058(9)
O6 0.0530(16) 0.0200(11) 0.0297(12) 0.0058(9) -0.0216(11) -0.0042(10)
N2 0.0167(12) 0.0208(12) 0.0230(13) 0.0013(9) -0.0073(10) -0.0024(9)
N1 0.0177(13) 0.0228(12) 0.0257(14) 0.0011(10) -0.0057(10) -0.0007(9)
C1 0.0159(14) 0.0224(14) 0.0216(14) -0.0020(11) -0.0068(11) -0.0019(11)
C2 0.0177(14) 0.0206(14) 0.0208(14) -0.0016(11) -0.0054(11) -0.0042(11)
C3 0.0186(14) 0.0186(13) 0.0228(14) -0.0001(11) -0.0090(11) 0.0008(11)
C4 0.0222(15) 0.0240(14) 0.0206(14) -0.0028(11) -0.0072(12) 0.0003(11)
C5 0.0196(15) 0.0237(14) 0.0203(14) -0.0028(11) -0.0069(11) 0.0027(11)
C6 0.0137(13) 0.0198(13) 0.0236(14) -0.0006(11) -0.0057(11) -0.0007(10)
C7 0.0163(14) 0.0185(13) 0.0228(14) -0.0017(11) -0.0069(11) -0.0019(10)
C8 0.0177(14) 0.0208(14) 0.0236(14) -0.0002(11) -0.0059(11) 0.0023(11)
C9 0.0229(16) 0.0239(15) 0.0312(16) -0.0002(12) -0.0052(13) -0.0016(12)
C10 0.0322(19) 0.0358(18) 0.0278(17) 0.0078(14) -0.0056(14) 0.0021(14)
C11 0.040(2) 0.047(2) 0.0234(16) -0.0007(14) -0.0072(15) 0.0124(16)
C12 0.0307(18) 0.0377(18) 0.0263(16) -0.0105(13) -0.0132(13) 0.0093(14)
C13 0.0215(15) 0.0221(14) 0.0259(15) -0.0029(11) -0.0086(12) 0.0044(11)
C14 0.0206(15) 0.0197(14) 0.0320(16) -0.0029(12) -0.0128(13) 0.0019(11)
C15 0.0188(15) 0.0207(14) 0.0207(14) 0.0002(11) -0.0075(11) -0.0010(11)
C16 0.0155(14) 0.0188(13) 0.0230(14) -0.0001(11) -0.0049(11) 0.0000(10)
C17 0.0192(15) 0.0249(15) 0.0309(16) -0.0016(12) -0.0081(12) -0.0018(12)
C18 0.0191(16) 0.0336(17) 0.0319(17) -0.0005(13) -0.0096(13) -0.0012(12)
C19 0.0213(16) 0.0304(16) 0.0321(17) 0.0048(13) -0.0062(13) 0.0050(12)
C20 0.0275(17) 0.0238(15) 0.0357(18) -0.0029(13) -0.0072(14) 0.0029(12)
C21 0.0235(16) 0.0230(15) 0.0318(16) -0.0036(12) -0.0111(13) 0.0015(12)
C22 0.0250(17) 0.0286(16) 0.0311(18) 0.0023(13) -0.0082(13) -0.0030(13)
C23 0.0189(15) 0.0251(14) 0.0197(14) -0.0034(11) -0.0068(11) -0.0031(11)
C24 0.040(2) 0.0320(17) 0.0278(16) 0.0018(13) -0.0135(15) -0.0117(14)
C25 0.0259(17) 0.0368(18) 0.0256(16) -0.0101(13) -0.0080(13) 0.0007(13)
C26 0.030(4) 0.028(4) 0.030(4) -0.007(2) -0.0100(19) 0.0012(18)
C26' 0.012(3) 0.007(2) 0.013(2) 0.0030(17) -0.0079(16) -0.0014(15)
C27 0.0290(17) 0.0305(16) 0.0231(15) -0.0078(12) -0.0105(13) 0.0057(13)
C28 0.0341(19) 0.0278(16) 0.0371(18) -0.0127(14) -0.0119(15) 0.0039(13)
C29 0.049(2) 0.054(2) 0.0327(19) -0.0229(17) -0.0217(17) 0.0246(19)
C30 0.0305(19) 0.0366(18) 0.0300(17) -0.0053(14) -0.0032(14) 0.0066(14)
C31 0.0202(15) 0.0188(14) 0.0282(15) -0.0007(11) -0.0105(12) -0.0007(11)
C32 0.0218(15) 0.0205(14) 0.0274(15) 0.0011(11) -0.0121(12) -0.0011(11)
C33 0.0229(15) 0.0185(14) 0.0273(15) 0.0008(11) -0.0107(12) -0.0023(11)
C34 0.0206(15) 0.0178(14) 0.0289(15) -0.0005(11) -0.0086(12) -0.0022(11)
C35 0.0184(14) 0.0190(14) 0.0229(14) 0.0003(11) -0.0075(11) -0.0016(11)
C36 0.0134(13) 0.0178(13) 0.0255(14) 0.0001(11) -0.0062(11) -0.0002(10)
C37 0.0141(14) 0.0180(13) 0.0227(14) -0.0014(11) -0.0055(11) -0.0011(10)
C38 0.0157(14) 0.0174(13) 0.0194(13) 0.0008(10) -0.0061(11) -0.0028(10)
C39 0.0169(14) 0.0179(13) 0.0241(14) 0.0006(11) -0.0076(11) -0.0022(10)
C40 0.0169(14) 0.0210(14) 0.0230(14) -0.0010(11) -0.0042(11) -0.0025(11)
C41 0.0158(14) 0.0211(14) 0.0197(13) 0.0004(10) -0.0041(11) -0.0029(11)
C42 0.0173(14) 0.0227(14) 0.0256(15) -0.0018(11) -0.0060(12) -0.0011(11)
C43 0.0166(15) 0.0306(16) 0.0262(15) -0.0042(12) -0.0056(12) -0.0030(12)
C44 0.0231(16) 0.0284(16) 0.0281(16) -0.0052(12) -0.0064(13) -0.0079(12)
C45 0.0222(15) 0.0207(14) 0.0246(15) -0.0036(11) -0.0026(12) -0.0038(11)
C46 0.0138(13) 0.0174(13) 0.0244(14) 0.0019(11) -0.0057(11) -0.0058(10)
C47 0.0246(16) 0.0267(15) 0.0207(14) 0.0038(11) -0.0079(12) -0.0071(12)
C48 0.0272(17) 0.0295(16) 0.0261(16) 0.0040(12) -0.0064(13) -0.0114(13)
C49 0.0186(15) 0.0216(14) 0.0321(16) -0.0002(12) -0.0059(12) -0.0044(11)
C50 0.0172(14) 0.0260(15) 0.0258(15) -0.0029(12) -0.0079(12) -0.0013(11)
C51 0.0155(14) 0.0230(14) 0.0218(14) 0.0023(11) -0.0050(11) -0.0018(11)
C52 0.0284(17) 0.0180(14) 0.0294(16) -0.0004(12) -0.0117(13) -0.0032(12)
C53 0.0274(17) 0.0229(15) 0.0411(19) 0.0014(13) -0.0131(15) -0.0057(13)
C54 0.043(2) 0.0241(16) 0.0360(18) -0.0040(13) -0.0183(16) -0.0031(14)
C55 0.0309(18) 0.0209(15) 0.0352(17) -0.0031(12) -0.0108(14) -0.0009(12)
C56 0.045(2) 0.0252(16) 0.0302(17) -0.0017(13) -0.0241(15) 0.0000(14)
C57 0.048(3) 0.114(4) 0.031(2) -0.020(2) -0.0138(19) 0.011(3)
C58 0.063(3) 0.067(3) 0.044(2) -0.008(2) -0.037(2) 0.022(2)
C59 0.186(7) 0.040(2) 0.069(3) 0.008(2) -0.095(4) -0.026(3)
C60 0.0203(16) 0.0312(16) 0.0318(17) -0.0042(13) -0.0092(13) -0.0030(12)

loop_
_atom_type_symbol
_atom_type_description
_atom_type_scat_dispersion_real
_atom_type_scat_dispersion_imag
_atom_type_scat_source
C C 0.0181 0.0091 'International Tables Vol C Tables 4.2.6.8 and 6.1.1.4'
H H 0.0000 0.0000 'International Tables Vol C Tables 4.2.6.8 and 6.1.1.4'
Br Br -0.6763 1.2805 'International Tables Vol C Tables 4.2.6.8 and 6.1.1.4'
N N 0.0311 0.0180 'International Tables Vol C Tables 4.2.6.8 and 6.1.1.4'
O O 0.0492 0.0322 'International Tables Vol C Tables 4.2.6.8 and 6.1.1.4'

loop_
_geom_angle_atom_site_label_1
_geom_angle_atom_site_label_2
_geom_angle_atom_site_label_3
_geom_angle
C39 O4 C40 121.9(2)
C14 O1 C13 120.2(2)
C3 O3 H3 109.5
C33 O6 H6 109.5
C60 N2 C38 177.9(3)
C22 N1 C15 176.2(3)
C6 C1 C2 122.3(3)
C6 C1 H1 118.8
C2 C1 H1 118.8
C1 C2 C3 116.8(3)
C1 C2 C23 121.1(3)
C3 C2 C23 122.1(3)
O3 C3 C2 119.4(3)
O3 C3 C4 117.7(3)
C2 C3 C4 122.9(3)
C5 C4 C3 116.8(3)
C5 C4 C27 120.9(3)
C3 C4 C27 122.3(3)
C6 C5 C4 122.4(3)
C6 C5 H5 118.8
C4 C5 H5 118.8
C5 C6 C1 118.9(3)
C5 C6 C7 121.6(3)
C1 C6 C7 119.3(3)
C8 C7 C6 114.7(2)
C8 C7 C15 105.3(2)
C6 C7 C15 110.8(2)
C8 C7 H7 108.6
C6 C7 H7 108.6
C15 C7 H7 108.6
C13 C8 C9 118.0(3)
C13 C8 C7 119.1(3)
C9 C8 C7 122.9(3)
C10 C9 C8 120.5(3)
C10 C9 H9 119.8
C8 C9 H9 119.8
C11 C10 C9 120.3(3)
C11 C10 H10 119.9
C9 C10 H10 119.9
C10 C11 C12 120.2(3)
C10 C11 H11 119.9
C12 C11 H11 119.9
C13 C12 C11 118.6(3)
C13 C12 H12 120.7
C11 C12 H12 120.7
C8 C13 C12 122.4(3)
C8 C13 O1 121.4(3)
C12 C13 O1 116.2(3)
O2 C14 O1 119.3(3)
O2 C14 C15 125.7(3)
O1 C14 C15 115.1(2)
N1 C15 C14 108.2(2)
N1 C15 C16 107.2(2)
C14 C15 C16 109.6(2)
N1 C15 C7 109.7(2)
C14 C15 C7 108.2(2)
C16 C15 C7 113.7(2)
C17 C16 C21 119.3(3)
C17 C16 C15 121.6(3)
C21 C16 C15 118.9(3)
C18 C17 C16 120.7(3)
C18 C17 H17 119.7
C16 C17 H17 119.7
C19 C18 C17 118.5(3)
C19 C18 H18 120.7
C17 C18 H18 120.7
C18 C19 C20 122.2(3)
C18 C19 Br1 119.1(3)
C20 C19 Br1 118.6(3)
C21 C20 C19 118.6(3)
C21 C20 H20 120.7
C19 C20 H20 120.7
C20 C21 C16 120.7(3)
C20 C21 H21 119.6
C16 C21 H21 119.6
C25 C23 C26' 110.1(4)
C25 C23 C2 111.1(2)
C26' C23 C2 111.5(4)
C25 C23 C26 102.6(5)
C26' C23 C26 9.8(6)
C2 C23 C26 109.9(5)
C25 C23 C24 104.6(2)
C26' C23 C24 108.6(4)
C2 C23 C24 110.7(2)
C26 C23 C24 117.4(5)
C23 C24 H24A 109.5
C23 C24 H24B 109.5
H24A C24 H24B 109.5
C23 C24 H24C 109.5
H24A C24 H24C 109.5
H24B C24 H24C 109.5
C23 C25 H25A 109.5
C23 C25 H25B 109.5
H25A C25 H25B 109.5
C23 C25 H25C 109.5
H25A C25 H25C 109.5
H25B C25 H25C 109.5
C23 C26 H26A 109.5
C23 C26 H26B 109.5
C23 C26 H26C 109.5
C23 C26' H26D 109.5
C23 C26' H26E 109.5
H26D C26' H26E 109.5
C23 C26' H26F 109.5
H26D C26' H26F 109.5
H26E C26' H26F 109.5
C29 C27 C4 111.4(3)
C29 C27 C30 107.3(3)
C4 C27 C30 111.0(3)
C29 C27 C28 105.7(3)
C4 C27 C28 110.1(3)
C30 C27 C28 111.2(3)
C27 C28 H28A 109.5
C27 C28 H28B 109.5
H28A C28 H28B 109.5
C27 C28 H28C 109.5
H28A C28 H28C 109.5
H28B C28 H28C 109.5
C27 C29 H29A 109.5
C27 C29 H29B 109.5
H29A C29 H29B 109.5
C27 C29 H29C 109.5
H29A C29 H29C 109.5
H29B C29 H29C 109.5
C27 C30 H30A 109.5
C27 C30 H30B 109.5
H30A C30 H30B 109.5
C27 C30 H30C 109.5
H30A C30 H30C 109.5
H30B C30 H30C 109.5
C36 C31 C32 122.4(3)
C36 C31 H31 118.8
C32 C31 H31 118.8
C31 C32 C33 117.2(3)
C31 C32 C56 119.7(3)
C33 C32 C56 123.0(3)
O6 C33 C32 116.3(3)
O6 C33 C34 120.8(3)
C32 C33 C34 122.8(3)
C35 C34 C33 116.5(3)
C35 C34 C52 120.9(3)
C33 C34 C52 122.7(3)
C36 C35 C34 122.5(3)
C36 C35 H35 118.7
C34 C35 H35 118.7
C31 C36 C35 118.4(3)
C31 C36 C37 120.5(3)
C35 C36 C37 120.8(3)
C36 C37 C41 115.5(2)
C36 C37 C38 110.7(2)
C41 C37 C38 108.5(2)
C36 C37 H37 107.3
C41 C37 H37 107.3
C38 C37 H37 107.3
N2 C38 C46 110.6(2)
N2 C38 C39 103.6(2)
C46 C38 C39 112.7(2)
N2 C38 C37 109.9(2)
C46 C38 C37 110.1(2)
C39 C38 C37 109.8(2)
O5 C39 O4 119.2(3)
O5 C39 C38 124.6(3)
O4 C39 C38 116.2(2)
C41 C40 C45 123.1(3)
C41 C40 O4 121.6(3)
C45 C40 O4 115.2(3)
C40 C41 C42 117.5(3)
C40 C41 C37 119.2(3)
C42 C41 C37 123.3(3)
C43 C42 C41 120.7(3)
C43 C42 H42 119.6
C41 C42 H42 119.6
C42 C43 C44 120.0(3)
C42 C43 H43 120.0
C44 C43 H43 120.0
C45 C44 C43 120.4(3)
C45 C44 H44 119.8
C43 C44 H44 119.8
C40 C45 C44 118.2(3)
C40 C45 H45 120.9
C44 C45 H45 120.9
C51 C46 C47 119.1(3)
C51 C46 C38 120.1(2)
C47 C46 C38 120.4(3)
C48 C47 C46 120.6(3)
C48 C47 H47 119.7
C46 C47 H47 119.7
C49 C48 C47 119.1(3)
C49 C48 H48 120.4
C47 C48 H48 120.4
C48 C49 C50 120.9(3)
C48 C49 Br2 120.1(2)
C50 C49 Br2 119.0(2)
C51 C50 C49 119.2(3)
C51 C50 H50 120.4
C49 C50 H50 120.4
C50 C51 C46 121.1(3)
C50 C51 H51 119.5
C46 C51 H51 119.5
C55 C52 C54 106.2(3)
C55 C52 C34 110.5(3)
C54 C52 C34 111.4(2)
C55 C52 C53 111.4(3)
C54 C52 C53 105.9(3)
C34 C52 C53 111.2(3)
C52 C53 H53A 109.5
C52 C53 H53B 109.5
H53A C53 H53B 109.5
C52 C53 H53C 109.5
H53A C53 H53C 109.5
H53B C53 H53C 109.5
C52 C54 H54A 109.5
C52 C54 H54B 109.5
H54A C54 H54B 109.5
C52 C54 H54C 109.5
H54A C54 H54C 109.5
H54B C54 H54C 109.5
C52 C55 H55A 109.5
C52 C55 H55B 109.5
H55A C55 H55B 109.5
C52 C55 H55C 109.5
H55A C55 H55C 109.5
H55B C55 H55C 109.5
C57 C56 C58 111.5(3)
C57 C56 C59 109.8(4)
C58 C56 C59 102.8(4)
C57 C56 C32 108.6(3)
C58 C56 C32 113.9(3)
C59 C56 C32 110.1(3)
C56 C57 H57A 109.5
C56 C57 H57B 109.5
H57A C57 H57B 109.5
C56 C57 H57C 109.5
H57A C57 H57C 109.5
H57B C57 H57C 109.5
C56 C58 H58A 109.5
C56 C58 H58B 109.5
H58A C58 H58B 109.5
C56 C58 H58C 109.5
H58A C58 H58C 109.5
H58B C58 H58C 109.5
C56 C59 H59A 109.5
C56 C59 H59B 109.5
H59A C59 H59B 109.5
C56 C59 H59C 109.5
H59A C59 H59C 109.5
H59B C59 H59C 109.5

loop_
_geom_bond_atom_site_label_1
_geom_bond_atom_site_label_2
_geom_bond_distance
Br2 C49 1.892(3)
Br1 C19 1.906(3)
O4 C39 1.355(3)
O4 C40 1.404(4)
O1 C14 1.362(4)
O1 C13 1.404(4)
O5 C39 1.192(4)
O3 C3 1.379(3)
O3 H3 0.8200
O2 C14 1.192(4)
O6 C33 1.372(4)
O6 H6 0.8200
N2 C60 1.162(4)
N2 C38 1.446(4)
N1 C22 1.160(4)
N1 C15 1.438(4)
C1 C6 1.390(4)
C1 C2 1.398(4)
C1 H1 0.9300
C2 C3 1.408(4)
C2 C23 1.541(4)
C3 C4 1.413(4)
C4 C5 1.394(4)
C4 C27 1.538(4)
C5 C6 1.389(4)
C5 H5 0.9300
C6 C7 1.522(4)
C7 C8 1.507(4)
C7 C15 1.565(4)
C7 H7 0.9800
C8 C13 1.385(4)
C8 C9 1.394(4)
C9 C10 1.388(5)
C9 H9 0.9300
C10 C11 1.384(5)
C10 H10 0.9300
C11 C12 1.389(5)
C11 H11 0.9300
C12 C13 1.385(4)
C12 H12 0.9300
C14 C15 1.524(4)
C15 C16 1.541(4)
C16 C17 1.394(4)
C16 C21 1.396(4)
C17 C18 1.388(4)
C17 H17 0.9300
C18 C19 1.379(5)
C18 H18 0.9300
C19 C20 1.389(5)
C20 C21 1.380(4)
C20 H20 0.9300
C21 H21 0.9300
C23 C25 1.532(4)
C23 C26' 1.537(7)
C23 C26 1.550(8)
C23 C24 1.568(4)
C24 H24A 0.9600
C24 H24B 0.9600
C24 H24C 0.9600
C25 H25A 0.9600
C25 H25B 0.9600
C25 H25C 0.9600
C26 H26A 0.9600
C26 H26B 0.9600
C26 H26C 0.9600
C26' H26D 0.9600
C26' H26E 0.9600
C26' H26F 0.9600
C27 C29 1.537(5)
C27 C30 1.540(5)
C27 C28 1.544(5)
C28 H28A 0.9600
C28 H28B 0.9600
C28 H28C 0.9600
C29 H29A 0.9600
C29 H29B 0.9600
C29 H29C 0.9600
C30 H30A 0.9600
C30 H30B 0.9600
C30 H30C 0.9600
C31 C36 1.389(4)
C31 C32 1.390(4)
C31 H31 0.9300
C32 C33 1.406(4)
C32 C56 1.540(4)
C33 C34 1.411(4)
C34 C35 1.397(4)
C34 C52 1.542(4)
C35 C36 1.395(4)
C35 H35 0.9300
C36 C37 1.511(4)
C37 C41 1.515(4)
C37 C38 1.565(4)
C37 H37 0.9800
C38 C46 1.522(4)
C38 C39 1.545(4)
C40 C41 1.386(4)
C40 C45 1.387(4)
C41 C42 1.401(4)
C42 C43 1.392(4)
C42 H42 0.9300
C43 C44 1.393(5)
C43 H43 0.9300
C44 C45 1.391(5)
C44 H44 0.9300
C45 H45 0.9300
C46 C51 1.390(4)
C46 C47 1.392(4)
C47 C48 1.390(4)
C47 H47 0.9300
C48 C49 1.386(5)
C48 H48 0.9300
C49 C50 1.392(4)
C50 C51 1.376(4)
C50 H50 0.9300
C51 H51 0.9300
C52 C55 1.538(5)
C52 C54 1.542(4)
C52 C53 1.547(4)
C53 H53A 0.9600
C53 H53B 0.9600
C53 H53C 0.9600
C54 H54A 0.9600
C54 H54B 0.9600
C54 H54C 0.9600
C55 H55A 0.9600
C55 H55B 0.9600
C55 H55C 0.9600
C56 C57 1.514(6)
C56 C58 1.531(5)
C56 C59 1.536(5)
C57 H57A 0.9600
C57 H57B 0.9600
C57 H57C 0.9600
C58 H58A 0.9600
C58 H58B 0.9600
C58 H58C 0.9600
C59 H59A 0.9600
C59 H59B 0.9600
C59 H59C 0.9600
